data_4507839
loop_
_publ_author_name
'Xu, Cheng'
'Zhang, Zhi-Yuan'
'Ren, Zhi-Gang'
'Zhou, Li-Kuan'
'Li, Hong-Xi'
'Wang, Hui-Fang'
'Sun, Zhen-Rong'
'Lang, Jian-Ping'

_publ_section_title
;
 Novel [Tp*WS3Cu2]-Based Coordination Compounds: Assembly, Crystal
 Structures, and Third-Order Nonlinear Optical Properties
;
_journal_issue 6
_journal_name_full 'Crystal Growth &amp; Design'
_journal_page_first 2530
_journal_paper_doi 10.1021/cg400239d
_journal_volume 13
_journal_year 2013
_chemical_formula_moiety 'C47 H54 B2 Cu6 N19 S6 W2, C8 H20 N, 3(C2 H3 N)'
_chemical_formula_sum 'C61 H83 B2 Cu6 N23 S6 W2'
_chemical_formula_weight 2101.42
_chemical_name_systematic
; 
 ? 
;
_space_group_IT_number 15
_symmetry_cell_setting monoclinic
_symmetry_space_group_name_Hall '-C 2yc'
_symmetry_space_group_name_H-M 'C 1 2/c 1'
_atom_sites_solution_hydrogens geom
_atom_sites_solution_primary direct
_atom_sites_solution_secondary difmap
_cell_angle_alpha 90.00
_cell_angle_beta 127.63(3)
_cell_angle_gamma 90.00
_cell_formula_units_Z 4
_cell_length_a 30.404(6)
_cell_length_b 19.657(4)
_cell_length_c 19.683(4)
_cell_measurement_reflns_used 10164
_cell_measurement_temperature 223(2)
_cell_measurement_theta_max 29.4930
_cell_measurement_theta_min 3.2157
_cell_volume 9316(5)
_computing_cell_refinement
;
CrysAlisPro, Agilent Technologies,
Version 1.171.35.21 (release 20-01-2012 CrysAlis171 .NET)
(compiled Jan 23 2012,18:06:46)
;
_computing_data_collection
;
CrysAlisPro, Agilent Technologies,
Version 1.171.35.21 (release 20-01-2012 CrysAlis171 .NET)
(compiled Jan 23 2012,18:06:46)
;
_computing_data_reduction
;
CrysAlisPro, Agilent Technologies,
Version 1.171.35.21 (release 20-01-2012 CrysAlis171 .NET)
(compiled Jan 23 2012,18:06:46)
;
_computing_molecular_graphics 'SHELXS-97 (Sheldrick, 1990)'
_computing_structure_refinement 'SHELXL-97 (Sheldrick, 1997)'
_computing_structure_solution 'SHELXS-97 (Sheldrick, 1990)'
_diffrn_ambient_temperature 223(2)
_diffrn_detector_area_resol_mean 10.4692
_diffrn_measured_fraction_theta_full 0.998
_diffrn_measured_fraction_theta_max 0.998
_diffrn_measurement_device_type 'Xcalibur, Atlas, Gemini'
_diffrn_measurement_method '\w scans'
_diffrn_radiation_monochromator graphite
_diffrn_radiation_source 'Enhance (Mo) X-ray Source'
_diffrn_radiation_type MoK\a
_diffrn_radiation_wavelength 0.71073
_diffrn_reflns_av_R_equivalents 0.0841
_diffrn_reflns_av_sigmaI/netI 0.0727
_diffrn_reflns_limit_h_max 36
_diffrn_reflns_limit_h_min -36
_diffrn_reflns_limit_k_max 23
_diffrn_reflns_limit_k_min -23
_diffrn_reflns_limit_l_max 23
_diffrn_reflns_limit_l_min -23
_diffrn_reflns_number 42302
_diffrn_reflns_theta_full 25.00
_diffrn_reflns_theta_max 25.00
_diffrn_reflns_theta_min 3.22
_diffrn_standards_number 51959
_exptl_absorpt_coefficient_mu 3.980
_exptl_absorpt_correction_T_max 1.0000
_exptl_absorpt_correction_T_min 0.59044
_exptl_absorpt_correction_type multi-scan
_exptl_absorpt_process_details
;
CrysAlisPro, Agilent Technologies,
Version 1.171.35.21 (release 20-01-2012 CrysAlis171 .NET)
(compiled Jan 23 2012,18:06:46)
Empirical absorption correction using spherical harmonics,
 implemented in SCALE3 ABSPACK scaling algorithm.
;
_exptl_crystal_colour Red
_exptl_crystal_density_diffrn 1.498
_exptl_crystal_density_method 'not measured'
_exptl_crystal_description Block
_exptl_crystal_F_000 4152
_exptl_crystal_size_max 0.65
_exptl_crystal_size_mid 0.40
_exptl_crystal_size_min 0.35
_platon_squeeze_details
;
 The solvated MeCN molecules were squeezed
;
_refine_diff_density_max 2.074
_refine_diff_density_min -1.492
_refine_diff_density_rms 0.187
_refine_ls_extinction_method none
_refine_ls_goodness_of_fit_ref 1.180
_refine_ls_hydrogen_treatment mixed
_refine_ls_matrix_type full
_refine_ls_number_parameters 420
_refine_ls_number_reflns 8187
_refine_ls_number_restraints 15
_refine_ls_restrained_S_all 1.179
_refine_ls_R_factor_all 0.0963
_refine_ls_R_factor_gt 0.0690
_refine_ls_shift/su_max 0.002
_refine_ls_shift/su_mean 0.000
_refine_ls_structure_factor_coef Fsqd
_refine_ls_weighting_details 'calc w=1/[\s^2^(Fo^2^)+(0.0886P)^2^+24.0000P] where P=(Fo^2^+2Fc^2^)/3'
_refine_ls_weighting_scheme calc
_refine_ls_wR_factor_gt 0.1718
_refine_ls_wR_factor_ref 0.1855
_reflns_number_gt 5957
_reflns_number_total 8187
_reflns_threshold_expression >2sigma(I)
_cod_data_source_file cg400239d_si_002.cif
_cod_data_source_block 5
_cod_depositor_comments
;
The following automatic conversions were performed:

'_exptl_absorpt_correction_type' value 'Multi-scan' changed to
'multi-scan' according to
/home/saulius/struct/CIF-dictionaries/cif_core.dic dictionary named
'cif_core.dic' version 2.3.1 from 2005-06-27.

Automatic conversion script
Id: cif_fix_values 1891 2012-01-12 08:04:46Z andrius 
;
_cod_original_cell_volume 9316(3)
_cod_original_sg_symbol_H-M 'C 2/c'
_cod_database_code 4507839

loop_
_symmetry_equiv_pos_as_xyz
'x, y, z'
'-x, y, -z+1/2'
'x+1/2, y+1/2, z'
'-x+1/2, y+1/2, -z+1/2'
'-x, -y, -z'
'x, -y, z-1/2'
'-x+1/2, -y+1/2, -z'
'x+1/2, -y+1/2, z-1/2'

loop_
_atom_site_label
_atom_site_type_symbol
_atom_site_fract_x
_atom_site_fract_y
_atom_site_fract_z
_atom_site_U_iso_or_equiv
_atom_site_adp_type
_atom_site_occupancy
_atom_site_symmetry_multiplicity
_atom_site_calc_flag
_atom_site_refinement_flags
W1 W 0.234582(17) 0.44484(2) 0.21149(2) 0.03571(17) Uani 1 1 d .
S1 S 0.17066(12) 0.48330(15) 0.22486(17) 0.0472(7) Uani 1 1 d .
S2 S 0.31284(12) 0.47494(15) 0.33855(16) 0.0471(7) Uani 1 1 d .
S3 S 0.23124(11) 0.32716(14) 0.21965(15) 0.0407(6) Uani 1 1 d .
Cu1 Cu 0.18039(5) 0.37390(7) 0.25343(8) 0.0441(3) Uani 1 1 d .
Cu2 Cu 0.29626(5) 0.36841(7) 0.34955(7) 0.0428(3) Uani 1 1 d .
Cu3 Cu 0.09471(5) 0.25377(7) 0.37022(7) 0.0400(3) Uani 1 1 d .
B1 B 0.2254(5) 0.5083(6) 0.0425(7) 0.043(3) Uani 1 1 d .
H1 H 0.224(4) 0.529(5) -0.005(6) 0.04(2) Uiso 1 1 d .
N1 N 0.1683(4) 0.4367(4) 0.0677(5) 0.044(2) Uani 1 1 d .
N2 N 0.1704(4) 0.4745(4) 0.0107(5) 0.046(2) Uani 1 1 d .
N3 N 0.2368(4) 0.5525(4) 0.1738(5) 0.042(2) Uani 1 1 d .
N4 N 0.2385(4) 0.5650(4) 0.1052(5) 0.038(2) Uani 1 1 d .
N5 N 0.2855(4) 0.4261(4) 0.1642(5) 0.040(2) Uani 1 1 d .
N6 N 0.2729(4) 0.4563(4) 0.0904(5) 0.043(2) Uani 1 1 d .
N7 N 0.0662(3) 0.3354(4) 0.4083(5) 0.043(2) Uani 1 1 d .
C1 C 0.1163(5) 0.4059(6) 0.0166(6) 0.053(3) Uani 1 1 d .
C2 C 0.0879(5) 0.4261(7) -0.0675(7) 0.067(4) Uani 1 1 d .
H2 H 0.0517 0.4137 -0.1143 0.080 Uiso 1 1 calc R
C3 C 0.1243(5) 0.4689(6) -0.0687(6) 0.055(3) Uani 1 1 d .
C4 C 0.0949(5) 0.3598(7) 0.0512(7) 0.065(4) Uani 1 1 d .
H4A H 0.1166 0.3182 0.0722 0.097 Uiso 1 1 calc R
H4B H 0.0563 0.3490 0.0060 0.097 Uiso 1 1 calc R
H4C H 0.0981 0.3824 0.0979 0.097 Uiso 1 1 calc R
C5 C 0.1139(6) 0.5054(9) -0.1439(7) 0.087(5) Uani 1 1 d .
H5A H 0.1146 0.5541 -0.1353 0.131 Uiso 1 1 calc R
H5B H 0.0778 0.4924 -0.1956 0.131 Uiso 1 1 calc R
H5C H 0.1425 0.4934 -0.1495 0.131 Uiso 1 1 calc R
C6 C 0.2464(5) 0.6131(6) 0.2111(7) 0.057(3) Uani 1 1 d .
C7 C 0.2529(4) 0.6609(6) 0.1700(6) 0.049(3) Uani 1 1 d .
H7 H 0.2587 0.7074 0.1837 0.059 Uiso 1 1 calc R
C8 C 0.2497(4) 0.6313(6) 0.1060(6) 0.045(3) Uani 1 1 d .
C9 C 0.2423(8) 0.6268(7) 0.2852(9) 0.090(5) Uani 1 1 d .
H9A H 0.2048 0.6177 0.2652 0.135 Uiso 1 1 calc R
H9B H 0.2516 0.6740 0.3031 0.135 Uiso 1 1 calc R
H9C H 0.2680 0.5973 0.3334 0.135 Uiso 1 1 calc R
C10 C 0.2550(5) 0.6627(6) 0.0420(6) 0.053(3) Uani 1 1 d .
H10A H 0.2764 0.6329 0.0330 0.079 Uiso 1 1 calc R
H10B H 0.2737 0.7063 0.0634 0.079 Uiso 1 1 calc R
H10C H 0.2183 0.6694 -0.0119 0.079 Uiso 1 1 calc R
C11 C 0.3317(5) 0.3864(6) 0.1950(7) 0.051(3) Uani 1 1 d .
C12 C 0.3473(6) 0.3945(7) 0.1411(8) 0.065(4) Uani 1 1 d .
H12 H 0.3780 0.3745 0.1481 0.078 Uiso 1 1 calc R
C13 C 0.3088(5) 0.4372(6) 0.0766(8) 0.057(3) Uani 1 1 d .
C14 C 0.3624(6) 0.3461(8) 0.2755(9) 0.084(5) Uani 1 1 d .
H14A H 0.3744 0.3758 0.3233 0.126 Uiso 1 1 calc R
H14B H 0.3946 0.3252 0.2848 0.126 Uiso 1 1 calc R
H14C H 0.3384 0.3109 0.2709 0.126 Uiso 1 1 calc R
C15 C 0.3074(7) 0.4645(8) 0.0049(9) 0.083(5) Uani 1 1 d .
H15A H 0.2739 0.4492 -0.0493 0.125 Uiso 1 1 calc R
H15B H 0.3396 0.4484 0.0105 0.125 Uiso 1 1 calc R
H15C H 0.3079 0.5139 0.0069 0.125 Uiso 1 1 calc R
C16 C 0.0140(4) 0.3609(6) 0.3578(7) 0.050(3) Uani 1 1 d .
H16 H -0.0109 0.3447 0.3013 0.059 Uiso 1 1 calc R
C17 C -0.0043(5) 0.4105(7) 0.3867(10) 0.075(4) Uani 1 1 d .
H17 H -0.0408 0.4272 0.3505 0.090 Uiso 1 1 calc R
C18 C 0.0342(6) 0.4349(7) 0.4727(10) 0.075(4) Uani 1 1 d U
C19 C 0.0853(6) 0.4065(7) 0.5218(9) 0.074(4) Uani 1 1 d U
H19 H 0.1105 0.4201 0.5794 0.089 Uiso 1 1 calc R
C20 C 0.1019(5) 0.3581(7) 0.4904(8) 0.064(4) Uani 1 1 d .
H20 H 0.1382 0.3407 0.5264 0.077 Uiso 1 1 calc R
C21 C 0.0214(5) 0.4840(7) 0.5179(11) 0.082(4) Uani 1 1 d U
H21 H 0.0483 0.4900 0.5773 0.098 Uiso 1 1 calc R
N8 N 0.1299(4) 0.2983(5) 0.3243(5) 0.053(2) Uani 1 1 d .
C22 C 0.1469(4) 0.3263(6) 0.2937(6) 0.046(3) Uani 1 1 d .
N9 N 0.3595(3) 0.2938(5) 0.5186(5) 0.047(2) Uani 1 1 d .
C23 C 0.3362(4) 0.3218(6) 0.4545(6) 0.043(3) Uani 1 1 d .
N10 N 0.0231(4) 0.2130(5) 0.2785(6) 0.048(2) Uani 0.50 1 d P
C24 C 0.0231(4) 0.2130(5) 0.2785(6) 0.048(2) Uani 0.50 1 d P
N11 N 0.5388(8) 0.3765(10) 0.6062(12) 0.057(5) Uiso 0.50 1 d P
C25 C 0.4936(14) 0.4318(17) 0.568(2) 0.096(10) Uiso 0.50 1 d P
H25A H 0.5113 0.4760 0.5767 0.115 Uiso 0.50 1 calc PR
H25B H 0.4671 0.4243 0.5061 0.115 Uiso 0.50 1 calc PR
C26 C 0.4611(13) 0.4370(16) 0.603(2) 0.086(9) Uiso 0.50 1 d P
H26A H 0.4528 0.3916 0.6113 0.130 Uiso 0.50 1 calc PR
H26B H 0.4267 0.4613 0.5617 0.130 Uiso 0.50 1 calc PR
H26C H 0.4828 0.4613 0.6567 0.130 Uiso 0.50 1 calc PR
C27 C 0.5681(13) 0.3861(17) 0.562(2) 0.086(9) Uiso 0.50 1 d P
H27A H 0.5400 0.3815 0.4997 0.103 Uiso 0.50 1 calc PR
H27B H 0.5831 0.4324 0.5734 0.103 Uiso 0.50 1 calc PR
C28 C 0.6108(15) 0.3403(19) 0.589(2) 0.112(12) Uiso 0.50 1 d P
H28A H 0.6227 0.3197 0.6430 0.168 Uiso 0.50 1 calc PR
H28B H 0.6418 0.3640 0.5979 0.168 Uiso 0.50 1 calc PR
H28C H 0.5976 0.3051 0.5463 0.168 Uiso 0.50 1 calc PR
C29 C 0.5797(12) 0.3827(15) 0.7080(18) 0.079(8) Uiso 0.50 1 d P
H29A H 0.5593 0.3677 0.7291 0.094 Uiso 0.50 1 calc PR
H29B H 0.6100 0.3502 0.7295 0.094 Uiso 0.50 1 calc PR
C30 C 0.6027(14) 0.4430(16) 0.744(2) 0.097(10) Uiso 0.50 1 d P
H30A H 0.5743 0.4781 0.7162 0.146 Uiso 0.50 1 calc PR
H30B H 0.6312 0.4533 0.7379 0.146 Uiso 0.50 1 calc PR
H30C H 0.6191 0.4413 0.8046 0.146 Uiso 0.50 1 calc PR
C31 C 0.5147(10) 0.3070(14) 0.5810(15) 0.065(7) Uiso 0.50 1 d P
H31A H 0.5460 0.2752 0.6088 0.078 Uiso 0.50 1 calc PR
H31B H 0.4962 0.2996 0.6072 0.078 Uiso 0.50 1 calc PR
C32 C 0.4765(10) 0.2860(13) 0.4935(15) 0.066(7) Uiso 0.50 1 d P
H32A H 0.4397 0.3032 0.4695 0.098 Uiso 0.50 1 calc PR
H32B H 0.4754 0.2367 0.4905 0.098 Uiso 0.50 1 calc PR
H32C H 0.4883 0.3039 0.4610 0.098 Uiso 0.50 1 calc PR

loop_
_atom_site_aniso_label
_atom_site_aniso_U_11
_atom_site_aniso_U_22
_atom_site_aniso_U_33
_atom_site_aniso_U_23
_atom_site_aniso_U_13
_atom_site_aniso_U_12
W1 0.0529(3) 0.0313(3) 0.0299(2) 0.00578(17) 0.0288(2) 0.0003(2)
S1 0.0621(17) 0.0462(17) 0.0536(16) 0.0190(13) 0.0457(14) 0.0143(14)
S2 0.0627(17) 0.0442(17) 0.0347(13) -0.0007(12) 0.0299(13) -0.0033(14)
S3 0.0518(15) 0.0359(15) 0.0358(13) 0.0079(11) 0.0273(12) 0.0015(12)
Cu1 0.0522(8) 0.0483(8) 0.0398(7) 0.0133(6) 0.0322(6) 0.0032(6)
Cu2 0.0535(8) 0.0405(8) 0.0352(6) 0.0124(5) 0.0274(6) 0.0042(6)
Cu3 0.0446(7) 0.0440(8) 0.0338(6) 0.0074(5) 0.0252(6) 0.0062(6)
B1 0.068(8) 0.031(7) 0.035(6) 0.013(5) 0.035(6) 0.006(6)
N1 0.063(6) 0.043(6) 0.039(5) 0.004(4) 0.036(5) -0.001(5)
N2 0.071(6) 0.036(5) 0.031(4) 0.006(4) 0.031(5) -0.011(5)
N3 0.065(6) 0.029(5) 0.041(5) 0.010(4) 0.037(5) 0.003(4)
N4 0.058(5) 0.031(5) 0.037(4) 0.003(4) 0.034(4) -0.001(4)
N5 0.061(5) 0.031(5) 0.037(5) 0.004(4) 0.034(4) -0.002(4)
N6 0.062(6) 0.047(6) 0.032(4) 0.006(4) 0.034(4) 0.002(5)
N7 0.049(5) 0.035(5) 0.046(5) -0.011(4) 0.029(4) -0.006(4)
C1 0.066(7) 0.046(7) 0.038(6) 0.011(5) 0.028(6) -0.005(6)
C2 0.061(8) 0.097(11) 0.035(6) -0.002(6) 0.025(6) -0.025(7)
C3 0.083(8) 0.047(7) 0.033(6) -0.004(5) 0.035(6) -0.023(6)
C4 0.051(7) 0.072(9) 0.041(6) 0.008(6) 0.013(5) -0.020(7)
C5 0.091(10) 0.117(13) 0.038(7) 0.001(7) 0.032(7) -0.036(10)
C6 0.086(9) 0.042(8) 0.052(7) 0.019(6) 0.047(7) 0.004(6)
C7 0.059(7) 0.066(8) 0.028(5) 0.008(5) 0.029(5) 0.005(6)
C8 0.047(6) 0.040(7) 0.040(6) 0.009(5) 0.023(5) -0.011(5)
C9 0.191(17) 0.050(8) 0.081(10) -0.009(7) 0.109(12) -0.012(10)
C10 0.060(7) 0.063(8) 0.039(6) 0.008(5) 0.032(5) -0.015(6)
C11 0.050(6) 0.056(8) 0.059(7) 0.010(6) 0.039(6) 0.005(6)
C12 0.078(9) 0.078(10) 0.068(8) -0.010(7) 0.059(8) 0.008(8)
C13 0.073(8) 0.065(9) 0.052(7) 0.007(6) 0.049(7) 0.013(7)
C14 0.073(9) 0.109(13) 0.090(10) 0.049(9) 0.060(8) 0.039(9)
C15 0.105(11) 0.108(13) 0.068(9) 0.009(8) 0.069(9) 0.011(10)
C16 0.046(6) 0.058(8) 0.040(6) -0.001(5) 0.024(5) 0.009(6)
C17 0.056(8) 0.063(9) 0.119(12) -0.001(9) 0.061(9) 0.003(7)
C18 0.087(8) 0.058(8) 0.097(9) -0.033(7) 0.064(7) -0.019(7)
C19 0.077(8) 0.068(9) 0.084(9) -0.038(7) 0.053(7) -0.010(7)
C20 0.048(7) 0.077(10) 0.073(8) -0.034(7) 0.040(7) -0.017(6)
C21 0.074(9) 0.047(9) 0.114(11) -0.010(7) 0.051(8) -0.012(7)
N8 0.050(5) 0.068(7) 0.040(5) 0.006(5) 0.026(5) 0.006(5)
C22 0.049(6) 0.055(7) 0.038(6) 0.015(5) 0.029(5) 0.006(6)
N9 0.046(5) 0.058(6) 0.039(5) 0.017(4) 0.027(4) 0.007(5)
C23 0.039(6) 0.047(7) 0.042(6) 0.011(5) 0.023(5) 0.009(5)
N10 0.060(6) 0.047(6) 0.043(6) -0.004(4) 0.034(5) -0.001(5)
C24 0.060(6) 0.047(6) 0.043(6) -0.004(4) 0.034(5) -0.001(5)

loop_
_atom_type_symbol
_atom_type_description
_atom_type_scat_dispersion_real
_atom_type_scat_dispersion_imag
_atom_type_scat_source
C C 0.0033 0.0016 'International Tables Vol C Tables 4.2.6.8 and 6.1.1.4'
H H 0.0000 0.0000 'International Tables Vol C Tables 4.2.6.8 and 6.1.1.4'
B B 0.0013 0.0007 'International Tables Vol C Tables 4.2.6.8 and 6.1.1.4'
N N 0.0061 0.0033 'International Tables Vol C Tables 4.2.6.8 and 6.1.1.4'
S S 0.1246 0.1234 'International Tables Vol C Tables 4.2.6.8 and 6.1.1.4'
Cu Cu 0.3201 1.2651 'International Tables Vol C Tables 4.2.6.8 and 6.1.1.4'
W W -0.8490 6.8722 'International Tables Vol C Tables 4.2.6.8 and 6.1.1.4'

loop_
_geom_angle_atom_site_label_1
_geom_angle_atom_site_label_2
_geom_angle_atom_site_label_3
_geom_angle
_geom_angle_site_symmetry_1
_geom_angle_site_symmetry_3
S2 W1 S1 100.72(11) . .
S2 W1 N3 84.0(2) . .
S1 W1 N3 85.7(2) . .
S2 W1 N1 160.6(2) . .
S1 W1 N1 89.8(2) . .
N3 W1 N1 80.7(3) . .
S2 W1 N5 88.6(2) . .
S1 W1 N5 163.3(2) . .
N3 W1 N5 81.5(3) . .
N1 W1 N5 77.6(3) . .
S2 W1 S3 104.33(10) . .
S1 W1 S3 104.44(10) . .
N3 W1 S3 165.2(2) . .
N1 W1 S3 88.5(2) . .
N5 W1 S3 86.4(2) . .
S2 W1 Cu2 52.83(8) . .
S1 W1 Cu2 101.14(7) . .
N3 W1 Cu2 136.8(2) . .
N1 W1 Cu2 141.1(2) . .
N5 W1 Cu2 95.5(2) . .
S3 W1 Cu2 52.76(7) . .
S2 W1 Cu1 103.34(8) . .
S1 W1 Cu1 52.59(8) . .
N3 W1 Cu1 138.2(2) . .
N1 W1 Cu1 96.0(2) . .
N5 W1 Cu1 138.8(2) . .
S3 W1 Cu1 52.59(7) . .
Cu2 W1 Cu1 64.16(4) . .
Cu1 S1 W1 73.11(9) . .
Cu2 S2 W1 72.92(9) . .
Cu2 S3 Cu1 78.30(10) . .
Cu2 S3 W1 70.76(9) . .
Cu1 S3 W1 71.15(9) . .
C22 Cu1 S1 124.9(4) . .
C22 Cu1 S3 125.2(4) . .
S1 Cu1 S3 109.75(10) . .
C22 Cu1 W1 174.7(3) . .
S1 Cu1 W1 54.30(7) . .
S3 Cu1 W1 56.26(7) . .
C22 Cu1 Cu2 118.5(3) . .
S1 Cu1 Cu2 97.34(9) . .
S3 Cu1 Cu2 50.84(8) . .
W1 Cu1 Cu2 57.70(4) . .
C23 Cu2 S2 122.8(4) . .
C23 Cu2 S3 127.8(4) . .
S2 Cu2 S3 109.36(11) . .
C23 Cu2 W1 171.7(3) . .
S2 Cu2 W1 54.25(8) . .
S3 Cu2 W1 56.48(8) . .
C23 Cu2 Cu1 117.7(3) . .
S2 Cu2 Cu1 99.57(9) . .
S3 Cu2 Cu1 50.86(8) . .
W1 Cu2 Cu1 58.14(4) . .
N10 Cu3 N9 117.6(4) . 7_556
N10 Cu3 N8 111.5(4) . .
N9 Cu3 N8 120.3(4) 7_556 .
N10 Cu3 N7 99.6(4) . .
N9 Cu3 N7 97.4(4) 7_556 .
N8 Cu3 N7 105.8(4) . .
N4 B1 N2 109.2(9) . .
N4 B1 N6 107.8(9) . .
N2 B1 N6 110.2(9) . .
N4 B1 H1 108(5) . .
N2 B1 H1 113(5) . .
N6 B1 H1 109(5) . .
N2 N1 C1 104.1(8) . .
N2 N1 W1 122.0(6) . .
C1 N1 W1 133.2(6) . .
C3 N2 N1 111.9(9) . .
C3 N2 B1 128.8(8) . .
N1 N2 B1 118.8(8) . .
C6 N3 N4 104.5(8) . .
C6 N3 W1 134.1(7) . .
N4 N3 W1 120.4(6) . .
C8 N4 N3 108.3(8) . .
C8 N4 B1 131.2(8) . .
N3 N4 B1 120.4(8) . .
C11 N5 N6 104.9(8) . .
C11 N5 W1 132.5(6) . .
N6 N5 W1 122.5(6) . .
C13 N6 N5 110.9(9) . .
C13 N6 B1 130.2(9) . .
N5 N6 B1 118.8(8) . .
C16 N7 C20 118.6(9) . .
C16 N7 Cu3 124.0(7) . .
C20 N7 Cu3 117.2(8) . .
C2 C1 N1 110.1(10) . .
C2 C1 C4 126.4(11) . .
N1 C1 C4 123.5(9) . .
C1 C2 C3 105.8(10) . .
C1 C2 H2 127.1 . .
C3 C2 H2 127.1 . .
N2 C3 C2 108.1(9) . .
N2 C3 C5 124.1(11) . .
C2 C3 C5 127.8(11) . .
C1 C4 H4A 109.5 . .
C1 C4 H4B 109.5 . .
H4A C4 H4B 109.5 . .
C1 C4 H4C 109.5 . .
H4A C4 H4C 109.5 . .
H4B C4 H4C 109.5 . .
C3 C5 H5A 109.5 . .
C3 C5 H5B 109.5 . .
H5A C5 H5B 109.5 . .
C3 C5 H5C 109.5 . .
H5A C5 H5C 109.5 . .
H5B C5 H5C 109.5 . .
C7 C6 N3 111.0(10) . .
C7 C6 C9 124.9(12) . .
N3 C6 C9 123.6(10) . .
C6 C7 C8 108.3(11) . .
C6 C7 H7 125.9 . .
C8 C7 H7 125.9 . .
C7 C8 N4 107.8(9) . .
C7 C8 C10 129.1(11) . .
N4 C8 C10 123.0(10) . .
C6 C9 H9A 109.5 . .
C6 C9 H9B 109.5 . .
H9A C9 H9B 109.5 . .
C6 C9 H9C 109.5 . .
H9A C9 H9C 109.5 . .
H9B C9 H9C 109.5 . .
C8 C10 H10A 109.5 . .
C8 C10 H10B 109.5 . .
H10A C10 H10B 109.5 . .
C8 C10 H10C 109.5 . .
H10A C10 H10C 109.5 . .
H10B C10 H10C 109.5 . .
N5 C11 C12 109.0(10) . .
N5 C11 C14 125.4(10) . .
C12 C11 C14 125.5(11) . .
C13 C12 C11 106.0(11) . .
C13 C12 H12 127.0 . .
C11 C12 H12 127.0 . .
N6 C13 C12 109.1(10) . .
N6 C13 C15 122.7(11) . .
C12 C13 C15 128.0(11) . .
C11 C14 H14A 109.5 . .
C11 C14 H14B 109.5 . .
H14A C14 H14B 109.5 . .
C11 C14 H14C 109.5 . .
H14A C14 H14C 109.5 . .
H14B C14 H14C 109.5 . .
C13 C15 H15A 109.5 . .
C13 C15 H15B 109.5 . .
H15A C15 H15B 109.5 . .
C13 C15 H15C 109.5 . .
H15A C15 H15C 109.5 . .
H15B C15 H15C 109.5 . .
N7 C16 C17 122.5(10) . .
N7 C16 H16 118.8 . .
C17 C16 H16 118.8 . .
C16 C17 C18 118.2(12) . .
C16 C17 H17 120.9 . .
C18 C17 H17 120.9 . .
C19 C18 C17 117.4(12) . .
C19 C18 C21 116.0(13) . .
C17 C18 C21 126.2(14) . .
C18 C19 C20 122.5(13) . .
C18 C19 H19 118.7 . .
C20 C19 H19 118.7 . .
N7 C20 C19 120.7(12) . .
N7 C20 H20 119.6 . .
C19 C20 H20 119.6 . .
C21 C21 C18 124(2) 5_566 .
C21 C21 H21 118.0 5_566 .
C18 C21 H21 118.0 . .
C22 N8 Cu3 175.2(9) . .
N8 C22 Cu1 174.9(10) . .
C23 N9 Cu3 175.1(8) . 7_556
N9 C23 Cu2 178.1(9) . .
C24 N10 N10 0.0(17) 2 2
C24 N10 Cu3 155.8(3) 2 .
N10 N10 Cu3 155.8(3) 2 .
C31 N11 C25 112(2) . .
C31 N11 C27 104.7(19) . .
C25 N11 C27 106(2) . .
C31 N11 C29 109.7(19) . .
C25 N11 C29 110(2) . .
C27 N11 C29 114(2) . .
C26 C25 N11 118(3) . .
C26 C25 H25A 107.9 . .
N11 C25 H25A 107.9 . .
C26 C25 H25B 107.9 . .
N11 C25 H25B 107.9 . .
H25A C25 H25B 107.2 . .
C25 C26 H26A 109.5 . .
C25 C26 H26B 109.5 . .
H26A C26 H26B 109.5 . .
C25 C26 H26C 109.5 . .
H26A C26 H26C 109.5 . .
H26B C26 H26C 109.5 . .
C28 C27 N11 114(3) . .
C28 C27 H27A 108.7 . .
N11 C27 H27A 108.7 . .
C28 C27 H27B 108.7 . .
N11 C27 H27B 108.7 . .
H27A C27 H27B 107.6 . .
C27 C28 H28A 109.5 . .
C27 C28 H28B 109.5 . .
H28A C28 H28B 109.5 . .
C27 C28 H28C 109.5 . .
H28A C28 H28C 109.5 . .
H28B C28 H28C 109.5 . .
C30 C29 N11 119(3) . .
C30 C29 H29A 107.5 . .
N11 C29 H29A 107.5 . .
C30 C29 H29B 107.5 . .
N11 C29 H29B 107.5 . .
H29A C29 H29B 107.0 . .
C29 C30 H30A 109.5 . .
C29 C30 H30B 109.5 . .
H30A C30 H30B 109.5 . .
C29 C30 H30C 109.5 . .
H30A C30 H30C 109.5 . .
H30B C30 H30C 109.5 . .
C32 C31 N11 123(2) . .
C32 C31 H31A 106.7 . .
N11 C31 H31A 106.7 . .
C32 C31 H31B 106.7 . .
N11 C31 H31B 106.7 . .
H31A C31 H31B 106.6 . .
C31 C32 H32A 109.5 . .
C31 C32 H32B 109.5 . .
H32A C32 H32B 109.5 . .
C31 C32 H32C 109.5 . .
H32A C32 H32C 109.5 . .
H32B C32 H32C 109.5 . .

loop_
_geom_bond_atom_site_label_1
_geom_bond_atom_site_label_2
_geom_bond_distance
_geom_bond_site_symmetry_2
W1 S2 2.236(3) .
W1 S1 2.246(3) .
W1 N3 2.258(8) .
W1 N1 2.266(8) .
W1 N5 2.271(8) .
W1 S3 2.325(3) .
W1 Cu2 2.6333(15) .
W1 Cu1 2.6461(13) .
S1 Cu1 2.197(3) .
S2 Cu2 2.195(3) .
S3 Cu2 2.220(3) .
S3 Cu1 2.221(3) .
Cu1 C22 1.877(11) .
Cu1 Cu2 2.804(2) .
Cu2 C23 1.875(10) .
Cu3 N10 1.961(9) .
Cu3 N9 1.970(8) 7_556
Cu3 N8 1.978(10) .
Cu3 N7 2.164(8) .
B1 N4 1.523(15) .
B1 N2 1.533(15) .
B1 N6 1.534(15) .
B1 H1 1.01(9) .
N1 N2 1.380(11) .
N1 C1 1.391(14) .
N2 C3 1.320(13) .
N3 C6 1.334(14) .
N3 N4 1.405(11) .
N4 C8 1.345(13) .
N5 C11 1.383(14) .
N5 N6 1.389(10) .
N6 C13 1.330(14) .
N7 C16 1.352(13) .
N7 C20 1.360(14) .
C1 C2 1.377(15) .
C1 C4 1.500(15) .
C2 C3 1.400(17) .
C2 H2 0.9400 .
C3 C5 1.495(15) .
C4 H4A 0.9700 .
C4 H4B 0.9700 .
C4 H4C 0.9700 .
C5 H5A 0.9700 .
C5 H5B 0.9700 .
C5 H5C 0.9700 .
C6 C7 1.331(15) .
C6 C9 1.562(15) .
C7 C8 1.336(14) .
C7 H7 0.9400 .
C8 C10 1.497(13) .
C9 H9A 0.9700 .
C9 H9B 0.9700 .
C9 H9C 0.9700 .
C10 H10A 0.9700 .
C10 H10B 0.9700 .
C10 H10C 0.9700 .
C11 C12 1.411(15) .
C11 C14 1.484(16) .
C12 C13 1.369(17) .
C12 H12 0.9400 .
C13 C15 1.485(16) .
C14 H14A 0.9700 .
C14 H14B 0.9700 .
C14 H14C 0.9700 .
C15 H15A 0.9700 .
C15 H15B 0.9700 .
C15 H15C 0.9700 .
C16 C17 1.403(17) .
C16 H16 0.9400 .
C17 C18 1.430(19) .
C17 H17 0.9400 .
C18 C19 1.350(19) .
C18 C21 1.52(2) .
C19 C20 1.387(16) .
C19 H19 0.9400 .
C20 H20 0.9400 .
C21 C21 1.21(3) 5_566
C21 H21 0.9400 .
N8 C22 1.146(13) .
N9 C23 1.143(12) .
N9 Cu3 1.970(8) 7_556
N10 C24 1.142(18) 2
N10 N10 1.142(18) 2
N11 C31 1.49(3) .
N11 C25 1.54(4) .
N11 C27 1.59(3) .
N11 C29 1.59(3) .
C25 C26 1.50(4) .
C25 H25A 0.9800 .
C25 H25B 0.9800 .
C26 H26A 0.9700 .
C26 H26B 0.9700 .
C26 H26C 0.9700 .
C27 C28 1.39(4) .
C27 H27A 0.9800 .
C27 H27B 0.9800 .
C28 H28A 0.9700 .
C28 H28B 0.9700 .
C28 H28C 0.9700 .
C29 C30 1.34(4) .
C29 H29A 0.9800 .
C29 H29B 0.9800 .
C30 H30A 0.9700 .
C30 H30B 0.9700 .
C30 H30C 0.9700 .
C31 C32 1.43(3) .
C31 H31A 0.9800 .
C31 H31B 0.9800 .
C32 H32A 0.9700 .
C32 H32B 0.9700 .
C32 H32C 0.9700 .

loop_
_platon_squeeze_void_nr
_platon_squeeze_void_average_x
_platon_squeeze_void_average_y
_platon_squeeze_void_average_z
_platon_squeeze_void_volume
_platon_squeeze_void_count_electrons
_platon_squeeze_void_content
1 0.006 0.250 0.756 1097 140 ' '
2 0.480 0.750 0.730 1097 140 ' '
